data_2227114
loop_
_publ_author_name
'Nawaz, Sidra'
'Sadaf, Sana'
'Fettouhi, Mohammed'
'Fazal, Atif'
'Ahmad, Saeed'

_publ_section_title
;
 Diiodidobis(<i>N</i>,<i>N</i>,<i>N</i>',<i>N</i>'-tetramethylthiourea-\k<i>S</i>)cadmium(II)
;
_journal_coeditor_code WM2373
_journal_issue 8
_journal_name_full 'Acta Crystallographica Section E'
_journal_page_first m951
_journal_paper_doi 10.1107/S1600536810028114
_journal_volume 66
_journal_year 2010
_chemical_formula_iupac '[Cd I2 (C5 H12 N2 S)2]'
_chemical_formula_moiety 'C10 H24 Cd I2 N4 S2'
_chemical_formula_sum 'C10 H24 Cd I2 N4 S2'
_chemical_formula_weight 630.65
_chemical_name_systematic
;
Diiodidobis(<i>N</i>,<i>N</i>,<i>N</i>',<i>N</i>'-tetramethylthiourea-
\k<i>S</i>)cadmium(II)
;
_space_group_IT_number 15
_symmetry_cell_setting monoclinic
_symmetry_space_group_name_Hall '-C 2yc'
_symmetry_space_group_name_H-M 'C 1 2/c 1'
_atom_sites_solution_hydrogens geom
_atom_sites_solution_primary direct
_atom_sites_solution_secondary difmap
_audit_creation_method SHELXL-97
_cell_angle_alpha 90.00
_cell_angle_beta 130.740(4)
_cell_angle_gamma 90.00
_cell_formula_units_Z 4
_cell_length_a 18.985(5)
_cell_length_b 10.395(3)
_cell_length_c 13.719(4)
_cell_measurement_reflns_used 13642
_cell_measurement_temperature 294(2)
_cell_measurement_theta_max 28.34
_cell_measurement_theta_min 2.42
_cell_volume 2051.4(10)
_computing_cell_refinement 'SAINT (Bruker, 2008)'
_computing_data_collection 'SMART (Bruker, 2008)'
_computing_data_reduction 'SAINT (Bruker, 2008)'
_computing_molecular_graphics 'SHELXTL (Sheldrick, 2008)'
_computing_publication_material 'SHELXTL (Sheldrick, 2008)'
_computing_structure_refinement 'SHELXL97 (Sheldrick, 2008)'
_computing_structure_solution 'SHELXS97 (Sheldrick, 2008)'
_diffrn_ambient_temperature 294(2)
_diffrn_measured_fraction_theta_full 0.995
_diffrn_measured_fraction_theta_max 0.995
_diffrn_measurement_device_type 'Bruker SMART APEX area-detector'
_diffrn_measurement_method \w
_diffrn_radiation_monochromator graphite
_diffrn_radiation_source 'normal-focus sealed tube'
_diffrn_radiation_type MoK\a
_diffrn_radiation_wavelength 0.71073
_diffrn_reflns_av_R_equivalents 0.0224
_diffrn_reflns_av_sigmaI/netI 0.0146
_diffrn_reflns_limit_h_max 25
_diffrn_reflns_limit_h_min -25
_diffrn_reflns_limit_k_max 13
_diffrn_reflns_limit_k_min -13
_diffrn_reflns_limit_l_max 18
_diffrn_reflns_limit_l_min -18
_diffrn_reflns_number 13642
_diffrn_reflns_theta_full 28.34
_diffrn_reflns_theta_max 28.34
_diffrn_reflns_theta_min 2.42
_diffrn_standards_number 0
_exptl_absorpt_coefficient_mu 4.273
_exptl_absorpt_correction_T_max 0.4820
_exptl_absorpt_correction_T_min 0.3329
_exptl_absorpt_correction_type multi-scan
_exptl_absorpt_process_details '(SADABS; Sheldrick, 1996)'
_exptl_crystal_colour colorless
_exptl_crystal_density_diffrn 2.042
_exptl_crystal_density_method 'not measured'
_exptl_crystal_description block
_exptl_crystal_F_000 1192
_exptl_crystal_size_max 0.33
_exptl_crystal_size_mid 0.22
_exptl_crystal_size_min 0.20
_refine_diff_density_max 0.674
_refine_diff_density_min -0.578
_refine_ls_extinction_method none
_refine_ls_goodness_of_fit_ref 1.038
_refine_ls_hydrogen_treatment constr
_refine_ls_matrix_type full
_refine_ls_number_parameters 91
_refine_ls_number_reflns 2557
_refine_ls_number_restraints 0
_refine_ls_restrained_S_all 1.038
_refine_ls_R_factor_all 0.0277
_refine_ls_R_factor_gt 0.0228
_refine_ls_shift/su_max 0.002
_refine_ls_shift/su_mean 0.000
_refine_ls_structure_factor_coef Fsqd
_refine_ls_weighting_details 'calc w=1/[\s^2^(Fo^2^)+(0.0229P)^2^+2.9795P] where P=(Fo^2^+2Fc^2^)/3'
_refine_ls_weighting_scheme calc
_refine_ls_wR_factor_gt 0.0520
_refine_ls_wR_factor_ref 0.0542
_reflns_number_gt 2235
_reflns_number_total 2557
_reflns_threshold_expression I>2sigma(I)
_cod_data_source_file wm2373.cif
_cod_data_source_block I
_cod_original_cell_volume 2051.4(9)
_cod_original_sg_symbol_H-M 'C 2/c'
_cod_database_code 2227114
_cod_database_fobs_code 2227114

loop_
_symmetry_equiv_pos_as_xyz
'x, y, z'
'-x, y, -z+1/2'
'x+1/2, y+1/2, z'
'-x+1/2, y+1/2, -z+1/2'
'-x, -y, -z'
'x, -y, z-1/2'
'-x+1/2, -y+1/2, -z'
'x+1/2, -y+1/2, z-1/2'

loop_
_atom_site_type_symbol
_atom_site_label
_atom_site_fract_x
_atom_site_fract_y
_atom_site_fract_z
_atom_site_U_iso_or_equiv
_atom_site_adp_type
_atom_site_calc_flag
_atom_site_refinement_flags
_atom_site_occupancy
_atom_site_disorder_assembly
_atom_site_disorder_group
Cd Cd1 1.0000 0.71325(3) 0.2500 0.04562(8) Uani d S 1 . .
I I1 1.155686(14) 0.56794(2) 0.35345(2) 0.06074(8) Uani d . 1 . .
S S1 1.03756(5) 0.84000(9) 0.43960(7) 0.05829(19) Uani d . 1 . .
N N1 0.92464(19) 0.7668(2) 0.4801(3) 0.0568(6) Uani d . 1 . .
N N2 0.85712(18) 0.8932(3) 0.3011(2) 0.0569(6) Uani d . 1 . .
C C1 0.93150(19) 0.8328(3) 0.4031(3) 0.0462(6) Uani d . 1 . .
C C2 0.8634(3) 0.8067(4) 0.5045(4) 0.0777(10) Uani d . 1 . .
H H2A 0.8343 0.8869 0.4619 0.116 Uiso calc R 1 . .
H H2B 0.8992 0.8168 0.5954 0.116 Uiso calc R 1 . .
H H2C 0.8165 0.7423 0.4722 0.116 Uiso calc R 1 . .
C C3 0.9920(3) 0.6671(4) 0.5676(4) 0.0870(12) Uani d . 1 . .
H H3A 1.0154 0.6268 0.5308 0.130 Uiso calc R 1 . .
H H3B 0.9622 0.6037 0.5808 0.130 Uiso calc R 1 . .
H H3C 1.0425 0.7054 0.6486 0.130 Uiso calc R 1 . .
C C4 0.7619(2) 0.8470(4) 0.2310(4) 0.0808(11) Uani d . 1 . .
H H4A 0.7637 0.7632 0.2621 0.121 Uiso calc R 1 . .
H H4B 0.7299 0.8422 0.1408 0.121 Uiso calc R 1 . .
H H4C 0.7297 0.9054 0.2444 0.121 Uiso calc R 1 . .
C C5 0.8660(3) 0.9963(4) 0.2369(4) 0.0840(11) Uani d . 1 . .
H H5A 0.9259 1.0360 0.2972 0.126 Uiso calc R 1 . .
H H5B 0.8184 1.0594 0.2048 0.126 Uiso calc R 1 . .
H H5C 0.8594 0.9610 0.1666 0.126 Uiso calc R 1 . .

loop_
_atom_site_aniso_label
_atom_site_aniso_U_11
_atom_site_aniso_U_22
_atom_site_aniso_U_33
_atom_site_aniso_U_12
_atom_site_aniso_U_13
_atom_site_aniso_U_23
Cd1 0.04989(15) 0.04876(16) 0.04920(15) 0.000 0.03717(13) 0.000
I1 0.05619(12) 0.06315(14) 0.06036(13) 0.01437(9) 0.03692(11) 0.00562(9)
S1 0.0509(4) 0.0769(5) 0.0529(4) -0.0122(4) 0.0365(3) -0.0185(4)
N1 0.0677(15) 0.0552(14) 0.0648(15) 0.0083(12) 0.0508(14) 0.0065(12)
N2 0.0576(14) 0.0651(15) 0.0490(13) 0.0072(12) 0.0352(12) -0.0014(11)
C1 0.0517(14) 0.0473(14) 0.0470(13) -0.0003(11) 0.0355(12) -0.0087(11)
C2 0.092(3) 0.090(3) 0.091(3) 0.005(2) 0.077(2) 0.003(2)
C3 0.109(3) 0.067(2) 0.103(3) 0.025(2) 0.077(3) 0.030(2)
C4 0.0502(17) 0.118(3) 0.068(2) 0.0085(19) 0.0360(17) -0.014(2)
C5 0.102(3) 0.081(3) 0.064(2) 0.019(2) 0.052(2) 0.0211(19)

loop_
_atom_type_symbol
_atom_type_description
_atom_type_scat_dispersion_real
_atom_type_scat_dispersion_imag
_atom_type_scat_source
C C 0.0033 0.0016 'International Tables Vol C Tables 4.2.6.8 and 6.1.1.4'
H H 0.0000 0.0000 'International Tables Vol C Tables 4.2.6.8 and 6.1.1.4'
N N 0.0061 0.0033 'International Tables Vol C Tables 4.2.6.8 and 6.1.1.4'
S S 0.1246 0.1234 'International Tables Vol C Tables 4.2.6.8 and 6.1.1.4'
I I -0.4742 1.8119 'International Tables Vol C Tables 4.2.6.8 and 6.1.1.4'
Cd Cd -0.8075 1.2024 'International Tables Vol C Tables 4.2.6.8 and 6.1.1.4'

loop_
_geom_angle_atom_site_label_1
_geom_angle_atom_site_label_2
_geom_angle_atom_site_label_3
_geom_angle_site_symmetry_1
_geom_angle_site_symmetry_3
_geom_angle
_geom_angle_publ_flag
S1 Cd1 S1 . 2_755 118.23(5) ?
S1 Cd1 I1 . 2_755 107.41(2) ?
S1 Cd1 I1 2_755 2_755 105.36(2) ?
S1 Cd1 I1 . . 105.36(2) ?
S1 Cd1 I1 2_755 . 107.41(2) ?
I1 Cd1 I1 2_755 . 113.34(3) ?
C1 S1 Cd1 . . 100.59(9) ?
C1 N1 C2 . . 122.5(3) ?
C1 N1 C3 . . 121.9(3) ?
C2 N1 C3 . . 114.3(3) ?
C1 N2 C5 . . 121.3(3) ?
C1 N2 C4 . . 122.9(3) ?
C5 N2 C4 . . 114.9(3) ?
N2 C1 N1 . . 119.4(3) ?
N2 C1 S1 . . 121.3(2) ?
N1 C1 S1 . . 119.3(2) ?
N1 C2 H2A . . 109.5 ?
N1 C2 H2B . . 109.5 ?
H2A C2 H2B . . 109.5 ?
N1 C2 H2C . . 109.5 ?
H2A C2 H2C . . 109.5 ?
H2B C2 H2C . . 109.5 ?
N1 C3 H3A . . 109.5 ?
N1 C3 H3B . . 109.5 ?
H3A C3 H3B . . 109.5 ?
N1 C3 H3C . . 109.5 ?
H3A C3 H3C . . 109.5 ?
H3B C3 H3C . . 109.5 ?
N2 C4 H4A . . 109.5 ?
N2 C4 H4B . . 109.5 ?
H4A C4 H4B . . 109.5 ?
N2 C4 H4C . . 109.5 ?
H4A C4 H4C . . 109.5 ?
H4B C4 H4C . . 109.5 ?
N2 C5 H5A . . 109.5 ?
N2 C5 H5B . . 109.5 ?
H5A C5 H5B . . 109.5 ?
N2 C5 H5C . . 109.5 ?
H5A C5 H5C . . 109.5 ?
H5B C5 H5C . . 109.5 ?

loop_
_geom_bond_atom_site_label_1
_geom_bond_atom_site_label_2
_geom_bond_site_symmetry_2
_geom_bond_distance
_geom_bond_publ_flag
Cd1 S1 . 2.5670(9) ?
Cd1 S1 2_755 2.5670(10) ?
Cd1 I1 2_755 2.7489(7) ?
Cd1 I1 . 2.7489(7) ?
S1 C1 . 1.731(3) ?
N1 C1 . 1.335(4) ?
N1 C2 . 1.465(4) ?
N1 C3 . 1.466(4) ?
N2 C1 . 1.330(4) ?
N2 C5 . 1.464(5) ?
N2 C4 . 1.468(4) ?
C2 H2A . 0.9600 ?
C2 H2B . 0.9600 ?
C2 H2C . 0.9600 ?
C3 H3A . 0.9600 ?
C3 H3B . 0.9600 ?
C3 H3C . 0.9600 ?
C4 H4A . 0.9600 ?
C4 H4B . 0.9600 ?
C4 H4C . 0.9600 ?
C5 H5A . 0.9600 ?
C5 H5B . 0.9600 ?
C5 H5C . 0.9600 ?

loop_
_geom_hbond_atom_site_label_D
_geom_hbond_atom_site_label_H
_geom_hbond_atom_site_label_A
_geom_hbond_site_symmetry_A
_geom_hbond_distance_DH
_geom_hbond_distance_HA
_geom_hbond_distance_DA
_geom_hbond_angle_DHA
_geom_hbond_publ_flag
C2 H2A N2 . 0.96 2.51 2.859(6) 101 y
C4 H4A N1 . 0.96 2.52 2.853(5) 100 y
C5 H5A S1 . 0.96 2.66 3.026(5) 103 y
